data_4518816
loop_
_publ_author_name
'Salmeia, Khalifah A.'
'Dolabella, Simone'
'Parida, Dambarudhar'
'Frankcombe, Terry J.'
'Afaneh, Akef T.'
'Cordova, Kyle E.'
'Al-Maythalony, Bassem'
'Zhao, Shanyu'
'Civioc, Romain'
'Marashdeh, Ali'
'Spingler, Bernhard'
'Frison, Ruggero'
'Neels, Antonia'

_publ_section_title
;
 Robust Barium Phosphonate Metal--Organic Frameworks Synthesized under
 Aqueous Conditions
;
_journal_name_full 'ACS Materials Letters'
_journal_page_first 1010
_journal_page_last 1015
_journal_paper_doi 10.1021/acsmaterialslett.1c00275
_journal_year 2021
_chemical_formula_moiety '0.5(C20 H32 Ba4 N16 O28 P8), 2(H2 O)'
_chemical_formula_sum 'C10 H20 Ba2 N8 O16 P4'
_chemical_formula_weight 906.90
_chemical_name_systematic C10H18Ba2N8O16P4
_space_group_crystal_system monoclinic
_space_group_IT_number 14
_space_group_name_Hall '-P 2ybc'
_space_group_name_H-M_alt 'P 1 21/c 1'
_atom_sites_solution_hydrogens mixed
_atom_sites_solution_primary iterative
_audit_creation_date 2019-01-21
_audit_creation_method
;
Olex2 1.2
(compiled 2018.05.29 svn.r3508 for OlexSys, GUI svn.r5506)
;
_cell_angle_alpha 90
_cell_angle_beta 104.185(6)
_cell_angle_gamma 90
_cell_formula_units_Z 2
_cell_length_a 14.0869(11)
_cell_length_b 13.5308(10)
_cell_length_c 7.0893(5)
_cell_measurement_reflns_used 11937
_cell_measurement_temperature 173
_cell_measurement_theta_max 25.65
_cell_measurement_theta_min 1.49
_cell_volume 1310.07(17)
_computing_molecular_graphics 'Olex2 (Dolomanov et al., 2009)'
_computing_publication_material 'Olex2 (Dolomanov et al., 2009)'
_computing_structure_refinement 'ShelXL (Sheldrick, 2015)'
_computing_structure_solution 'olex2.solve (Bourhis et al., 2015)'
_diffrn_ambient_temperature 173.0
_diffrn_detector_area_resol_mean 6.67
_diffrn_measured_fraction_theta_full 0.997
_diffrn_measured_fraction_theta_max 0.997
_diffrn_measurement_device_type 'STOE IPDS 2'
_diffrn_measurement_method 'rotation method'
_diffrn_radiation_monochromator 'plane graphite'
_diffrn_radiation_type MoK\a
_diffrn_radiation_wavelength 0.71073
_diffrn_reflns_av_R_equivalents 0.0592
_diffrn_reflns_av_unetI/netI 0.0378
_diffrn_reflns_Laue_measured_fraction_full 0.997
_diffrn_reflns_Laue_measured_fraction_max 0.997
_diffrn_reflns_limit_h_max 16
_diffrn_reflns_limit_h_min -16
_diffrn_reflns_limit_k_max 16
_diffrn_reflns_limit_k_min -16
_diffrn_reflns_limit_l_max 8
_diffrn_reflns_limit_l_min -8
_diffrn_reflns_number 8343
_diffrn_reflns_point_group_measured_fraction_full 0.997
_diffrn_reflns_point_group_measured_fraction_max 0.997
_diffrn_reflns_theta_full 25.089
_diffrn_reflns_theta_max 25.089
_diffrn_reflns_theta_min 1.491
_exptl_absorpt_coefficient_mu 3.320
_exptl_absorpt_correction_T_max 0.564
_exptl_absorpt_correction_T_min 0.206
_exptl_absorpt_correction_type multi-scan
_exptl_absorpt_process_details 'MULABS in PLATON'
_exptl_crystal_colour 'clear light white'
_exptl_crystal_colour_lustre clear
_exptl_crystal_colour_modifier light
_exptl_crystal_colour_primary white
_exptl_crystal_density_diffrn 2.299
_exptl_crystal_description plate
_exptl_crystal_F_000 872
_exptl_crystal_preparation synthesis
_exptl_crystal_recrystallization_method 'solvent evaporation'
_exptl_crystal_size_max 0.5
_exptl_crystal_size_mid 0.45
_exptl_crystal_size_min 0.25
_refine_diff_density_max 0.907
_refine_diff_density_min -1.240
_refine_diff_density_rms 0.192
_refine_ls_extinction_coef 0.0021(5)
_refine_ls_extinction_expression Fc^*^=kFc[1+0.001xFc^2^\l^3^/sin(2\q)]^-1/4^
_refine_ls_extinction_method 'SHELXL-2018/3 (Sheldrick 2018)'
_refine_ls_goodness_of_fit_ref 1.134
_refine_ls_hydrogen_treatment mixed
_refine_ls_matrix_type full
_refine_ls_number_parameters 198
_refine_ls_number_reflns 2335
_refine_ls_number_restraints 6
_refine_ls_restrained_S_all 1.133
_refine_ls_R_factor_all 0.0311
_refine_ls_R_factor_gt 0.0292
_refine_ls_shift/su_max 0.001
_refine_ls_shift/su_mean 0.000
_refine_ls_structure_factor_coef Fsqd
_refine_ls_weighting_details 'w=1/[\s^2^(Fo^2^)+(0.0619P)^2^+0.3699P] where P=(Fo^2^+2Fc^2^)/3'
_refine_ls_weighting_scheme calc
_refine_ls_wR_factor_gt 0.0886
_refine_ls_wR_factor_ref 0.0901
_reflns_Friedel_coverage 0.000
_reflns_number_gt 2168
_reflns_number_total 2335
_reflns_threshold_expression 'I > 2\s(I)'
_cod_data_source_file tz1c00275_si_003.cif
_cod_data_source_block ba-mof-4-5
_cod_database_code 4518816
_shelx_shelxl_version_number 2018/3
_shelx_space_group_comment
;
The symmetry employed for this shelxl refinement is uniquely defined
by the following loop, which should always be used as a source of
symmetry information in preference to the above space-group names.
They are only intended as comments.
;
_shelx_estimated_absorpt_t_max 0.491
_shelx_estimated_absorpt_t_min 0.288
_olex2_refinement_description
;
1. Fixed Uiso
 At 1.2 times of:
  All C(H,H) groups
 At 1.5 times of:
  All O(H,H) groups
2. Restrained distances
 O1W-H1WA = O1W-H1WB = O2W-H2WA = O2W-H2WB
 0.84 with sigma of 0.01
 H1WA-H1WB = H2WA-H2WB
 1.34 with sigma of 0.02
3.a Secondary CH2 refined with riding coordinates:
 C4(H4A,H4B), C5(H5A,H5B)
3.b Idealised tetrahedral OH refined as rotating group:
 O3(H3), O5(H5)
;
_olex2_exptl_crystal_mounting_method 'was mounted'
_olex2_submission_original_sample_id Ba-MOF-4-5
_olex2_submission_special_instructions 'No special instructions were received'

loop_
_space_group_symop_operation_xyz
'x, y, z'
'-x, y+1/2, -z+1/2'
'-x, -y, -z'
'x, -y-1/2, z-1/2'

loop_
_atom_site_label
_atom_site_type_symbol
_atom_site_fract_x
_atom_site_fract_y
_atom_site_fract_z
_atom_site_U_iso_or_equiv
_atom_site_adp_type
_atom_site_occupancy
_atom_site_site_symmetry_order
_atom_site_calc_flag
_atom_site_refinement_flags_posn
_atom_site_refinement_flags_adp
_atom_site_refinement_flags_occupancy
_atom_site_disorder_assembly
_atom_site_disorder_group
Ba1 Ba -0.00814(2) 0.34404(2) 0.60534(3) 0.01203(15) Uani 1 1 d . . . . .
P1 P 0.08018(6) 0.60061(6) 0.87567(12) 0.0098(2) Uani 1 1 d . . . . .
P2 P 0.21994(7) 0.31792(7) 1.42615(13) 0.0132(2) Uani 1 1 d . . . . .
O1 O 0.03629(18) 0.53005(18) 0.7132(3) 0.0146(5) Uani 1 1 d . . . . .
O2 O 0.12028(19) 0.69297(19) 0.8048(4) 0.0150(5) Uani 1 1 d . . . . .
O3 O 0.01588(18) 0.62390(19) 1.0130(3) 0.0130(5) Uani 1 1 d . . . . .
H3 H 0.021952 0.579111 1.097165 0.12(4) Uiso 1 1 calc GR . . . .
O4 O 0.11724(19) 0.28383(19) 1.3526(4) 0.0173(5) Uani 1 1 d . . . . .
O5 O 0.2961(2) 0.2333(2) 1.4301(4) 0.0182(6) Uani 1 1 d . . . . .
H5 H 0.277700 0.197816 1.330536 0.034(14) Uiso 1 1 calc GR . . . .
O6 O 0.2432(2) 0.3720(2) 1.6166(4) 0.0226(6) Uani 1 1 d . . . . .
N1 N 0.1695(2) 0.4478(2) 1.1143(4) 0.0126(6) Uani 1 1 d . . . . .
N2 N 0.3363(2) 0.4352(2) 1.2645(5) 0.0157(6) Uani 1 1 d . . . . .
N3 N 0.2747(2) 0.5651(2) 1.0368(5) 0.0179(7) Uani 1 1 d . . . . .
C1 C 0.2452(3) 0.4075(3) 1.2482(5) 0.0129(7) Uani 1 1 d . . . . .
C2 C 0.1863(3) 0.5313(3) 1.0242(5) 0.0114(7) Uani 1 1 d . . . . .
C3 C 0.3492(3) 0.5071(3) 1.1412(6) 0.0194(8) Uani 1 1 d . . . . .
C4 C 0.5204(3) 0.4551(4) 1.1932(8) 0.0419(13) Uani 1 1 d . . . . .
H4A H 0.501980 0.406474 1.282400 0.050 Uiso 1 1 calc R . . . .
H4B H 0.579683 0.490725 1.264786 0.050 Uiso 1 1 calc R . . . .
C5 C 0.4596(3) 0.5971(4) 0.9820(8) 0.0419(14) Uani 1 1 d . . . . .
H5A H 0.517100 0.637777 1.044960 0.050 Uiso 1 1 calc R . . . .
H5B H 0.402741 0.641736 0.939326 0.050 Uiso 1 1 calc R . . . .
N4 N 0.4395(2) 0.5255(3) 1.1229(6) 0.0362(10) Uani 1 1 d . . . . .
O1W O -0.2014(2) 0.4215(2) 0.5347(4) 0.0265(7) Uani 1 1 d D . . . .
H1WA H -0.238(3) 0.375(2) 0.479(7) 0.040 Uiso 1 1 d DR . . . .
H1WB H -0.211(4) 0.468(2) 0.454(5) 0.040 Uiso 1 1 d DR . . . .
O2W O 0.2940(2) 0.7287(2) 0.7002(5) 0.0278(7) Uani 1 1 d D . . . .
H2WA H 0.302(4) 0.7824(19) 0.646(7) 0.042 Uiso 1 1 d DR . . . .
H2WB H 0.261(4) 0.744(3) 0.781(6) 0.042 Uiso 1 1 d DR . . . .

loop_
_atom_site_aniso_label
_atom_site_aniso_U_11
_atom_site_aniso_U_22
_atom_site_aniso_U_33
_atom_site_aniso_U_23
_atom_site_aniso_U_13
_atom_site_aniso_U_12
Ba1 0.0175(2) 0.0091(2) 0.01145(19) 0.00011(7) 0.00723(13) -0.00033(7)
P1 0.0126(4) 0.0078(4) 0.0108(4) -0.0003(3) 0.0061(4) 0.0010(3)
P2 0.0174(5) 0.0115(4) 0.0124(5) 0.0010(4) 0.0067(4) -0.0007(4)
O1 0.0219(13) 0.0105(12) 0.0124(12) -0.0012(10) 0.0061(10) -0.0010(10)
O2 0.0168(12) 0.0117(13) 0.0190(13) 0.0018(11) 0.0091(11) 0.0000(10)
O3 0.0166(13) 0.0131(13) 0.0114(12) 0.0013(11) 0.0071(10) 0.0018(10)
O4 0.0181(13) 0.0160(13) 0.0205(13) 0.0006(11) 0.0098(11) 0.0004(10)
O5 0.0205(14) 0.0168(14) 0.0178(14) -0.0005(11) 0.0056(11) 0.0030(11)
O6 0.0388(18) 0.0167(13) 0.0130(13) -0.0024(12) 0.0079(13) -0.0039(13)
N1 0.0148(14) 0.0109(14) 0.0142(15) 0.0014(12) 0.0074(12) 0.0025(12)
N2 0.0131(14) 0.0162(16) 0.0197(16) 0.0026(13) 0.0075(13) 0.0007(12)
N3 0.0137(15) 0.0182(16) 0.0240(17) 0.0051(14) 0.0091(14) -0.0005(13)
C1 0.0180(18) 0.0074(16) 0.0148(17) -0.0037(14) 0.0071(15) 0.0015(14)
C2 0.0147(16) 0.0107(16) 0.0096(16) -0.0020(14) 0.0045(13) 0.0002(14)
C3 0.0148(18) 0.0195(19) 0.025(2) 0.0090(16) 0.0071(16) 0.0002(15)
C4 0.016(2) 0.054(3) 0.057(3) 0.038(3) 0.012(2) 0.009(2)
C5 0.020(2) 0.043(3) 0.068(4) 0.041(3) 0.022(2) 0.009(2)
N4 0.0155(17) 0.040(2) 0.056(3) 0.031(2) 0.0131(17) 0.0061(16)
O1W 0.0309(16) 0.0214(15) 0.0286(16) -0.0029(13) 0.0099(13) 0.0001(13)
O2W 0.0290(17) 0.0250(16) 0.0325(17) 0.0039(14) 0.0132(14) 0.0006(13)

loop_
_atom_type_symbol
_atom_type_description
_atom_type_scat_dispersion_real
_atom_type_scat_dispersion_imag
_atom_type_scat_source
C C 0.0033 0.0016 'International Tables Vol C Tables 4.2.6.8 and 6.1.1.4'
H H 0.0000 0.0000 'International Tables Vol C Tables 4.2.6.8 and 6.1.1.4'
Ba Ba -0.3244 2.2819 'International Tables Vol C Tables 4.2.6.8 and 6.1.1.4'
N N 0.0061 0.0033 'International Tables Vol C Tables 4.2.6.8 and 6.1.1.4'
O O 0.0106 0.0060 'International Tables Vol C Tables 4.2.6.8 and 6.1.1.4'
P P 0.1023 0.0942 'International Tables Vol C Tables 4.2.6.8 and 6.1.1.4'

loop_
_geom_angle_atom_site_label_1
_geom_angle_atom_site_label_2
_geom_angle_atom_site_label_3
_geom_angle
_geom_angle_site_symmetry_1
_geom_angle_site_symmetry_3
_geom_angle_publ_flag
P1 Ba1 P1 103.35(2) 3_566 2_546 ?
P1 Ba1 P2 101.97(2) 2_546 1_554 ?
P1 Ba1 P2 75.55(2) 3_566 1_554 ?
O1 Ba1 P1 160.12(5) . 2_546 ?
O1 Ba1 P1 94.09(5) . 3_566 ?
O1 Ba1 P1 25.88(5) 3_566 3_566 ?
O1 Ba1 P1 129.10(5) 3_566 2_546 ?
O1 Ba1 P2 91.47(6) . 1_554 ?
O1 Ba1 P2 75.28(5) 3_566 1_554 ?
O1 Ba1 O1 68.29(8) . 3_566 ?
O1 Ba1 O2 51.43(7) 3_566 3_566 ?
O1 Ba1 O2 117.95(7) . 3_566 ?
O1 Ba1 O2 138.10(8) . 2_546 ?
O1 Ba1 O3 168.66(7) . 2_546 ?
O1 Ba1 O3 68.52(7) . 3_567 ?
O1 Ba1 O3 112.46(7) 3_566 2_546 ?
O1 Ba1 O4 70.13(7) 3_566 1_554 ?
O1 Ba1 O4 107.75(7) . 1_554 ?
O1 Ba1 O4 109.91(7) . 4_565 ?
O1 Ba1 O1W 72.01(8) 3_566 . ?
O1 Ba1 O1W 81.35(8) . . ?
O2 Ba1 P1 77.78(5) 3_566 2_546 ?
O2 Ba1 P1 26.35(5) 3_566 3_566 ?
O2 Ba1 P1 24.92(5) 2_546 2_546 ?
O2 Ba1 P1 110.43(6) 2_546 3_566 ?
O2 Ba1 P2 126.62(5) 2_546 1_554 ?
O2 Ba1 P2 86.97(5) 3_566 1_554 ?
O2 Ba1 O1 131.90(7) 2_546 3_566 ?
O2 Ba1 O2 84.50(6) 2_546 3_566 ?
O2 Ba1 O3 74.21(7) 2_546 3_567 ?
O2 Ba1 O3 66.39(7) 3_566 2_546 ?
O2 Ba1 O3 50.40(7) 2_546 2_546 ?
O2 Ba1 O4 113.72(7) 2_546 1_554 ?
O2 Ba1 O4 72.71(7) 2_546 4_565 ?
O2 Ba1 O1W 74.66(8) 2_546 . ?
O3 Ba1 P1 150.86(5) 3_567 3_566 ?
O3 Ba1 P1 87.59(5) 2_546 3_566 ?
O3 Ba1 P1 26.00(5) 2_546 2_546 ?
O3 Ba1 P1 91.66(5) 3_567 2_546 ?
O3 Ba1 P2 78.07(5) 2_546 1_554 ?
O3 Ba1 P2 126.02(5) 3_567 1_554 ?
O3 Ba1 O1 131.77(7) 3_567 3_566 ?
O3 Ba1 O2 146.95(7) 3_567 3_566 ?
O3 Ba1 O3 114.16(6) 3_567 2_546 ?
O3 Ba1 O4 69.57(7) 3_567 4_565 ?
O3 Ba1 O4 144.79(7) 3_567 1_554 ?
O3 Ba1 O1W 81.32(8) 3_567 . ?
O4 Ba1 P1 139.56(5) 4_565 3_566 ?
O4 Ba1 P1 61.84(5) 4_565 2_546 ?
O4 Ba1 P1 89.17(5) 1_554 2_546 ?
O4 Ba1 P1 61.48(5) 1_554 3_566 ?
O4 Ba1 P2 21.49(5) 1_554 1_554 ?
O4 Ba1 P2 71.88(5) 4_565 1_554 ?
O4 Ba1 O1 147.08(7) 4_565 3_566 ?
O4 Ba1 O2 67.17(7) 1_554 3_566 ?
O4 Ba1 O2 127.86(7) 4_565 3_566 ?
O4 Ba1 O3 62.88(7) 4_565 2_546 ?
O4 Ba1 O3 63.33(7) 1_554 2_546 ?
O4 Ba1 O4 80.00(6) 4_565 1_554 ?
O4 Ba1 O1W 140.90(8) 4_565 . ?
O1W Ba1 P1 94.62(6) . 2_546 ?
O1W Ba1 P1 72.80(6) . 3_566 ?
O1W Ba1 P2 146.88(6) . 1_554 ?
O1W Ba1 O2 68.65(8) . 3_566 ?
O1W Ba1 O3 109.81(8) . 2_546 ?
O1W Ba1 O4 133.69(8) . 1_554 ?
Ba1 P1 Ba1 79.087(19) 3_566 2_556 ?
O1 P1 Ba1 53.58(10) . 3_566 ?
O1 P1 Ba1 124.31(10) . 2_556 ?
O1 P1 O2 112.80(15) . . ?
O1 P1 O3 115.13(15) . . ?
O1 P1 C2 103.63(15) . . ?
O2 P1 Ba1 50.28(10) . 2_556 ?
O2 P1 Ba1 61.75(10) . 3_566 ?
O2 P1 O3 111.91(15) . . ?
O2 P1 C2 106.99(15) . . ?
O3 P1 Ba1 121.37(10) . 3_566 ?
O3 P1 Ba1 63.26(10) . 2_556 ?
O3 P1 C2 105.38(15) . . ?
C2 P1 Ba1 132.97(11) . 3_566 ?
C2 P1 Ba1 131.43(11) . 2_556 ?
O4 P2 Ba1 46.11(10) . 1_556 ?
O4 P2 O5 112.55(16) . . ?
O4 P2 O6 116.51(16) . . ?
O4 P2 C1 107.36(16) . . ?
O5 P2 Ba1 134.73(11) . 1_556 ?
O5 P2 C1 104.24(16) . . ?
O6 P2 Ba1 70.44(12) . 1_556 ?
O6 P2 O5 110.10(16) . . ?
O6 P2 C1 105.00(17) . . ?
C1 P2 Ba1 119.64(12) . 1_556 ?
Ba1 O1 Ba1 111.71(8) . 3_566 ?
P1 O1 Ba1 147.41(14) . . ?
P1 O1 Ba1 100.54(12) . 3_566 ?
Ba1 O2 Ba1 98.80(8) 2_556 3_566 ?
P1 O2 Ba1 104.80(13) . 2_556 ?
P1 O2 Ba1 91.91(11) . 3_566 ?
Ba1 O3 Ba1 96.15(7) 3_567 2_556 ?
P1 O3 Ba1 90.74(11) . 2_556 ?
P1 O3 Ba1 146.38(14) . 3_567 ?
Ba1 O4 Ba1 100.06(8) 4_566 1_556 ?
P2 O4 Ba1 146.22(15) . 4_566 ?
P2 O4 Ba1 112.40(13) . 1_556 ?
C2 N1 C1 118.1(3) . . ?
C1 N2 C3 115.6(3) . . ?
C2 N3 C3 115.2(3) . . ?
N1 C1 P2 119.5(3) . . ?
N2 C1 P2 118.4(3) . . ?
N2 C1 N1 122.0(3) . . ?
N1 C2 P1 118.8(3) . . ?
N3 C2 P1 118.8(3) . . ?
N3 C2 N1 122.4(3) . . ?
N2 C3 N3 123.7(3) . . ?
N4 C3 N2 118.7(3) . . ?
N4 C3 N3 117.5(3) . . ?
N4 C4 C5 107.9(4) . 3_667 ?
N4 C5 C4 110.9(4) . 3_667 ?
C3 N4 C4 121.5(4) . . ?
C3 N4 C5 122.5(4) . . ?
C5 N4 C4 113.2(3) . . ?

loop_
_geom_bond_atom_site_label_1
_geom_bond_atom_site_label_2
_geom_bond_distance
_geom_bond_site_symmetry_2
_geom_bond_publ_flag
Ba1 P1 3.4588(9) 2_546 ?
Ba1 P1 3.3945(9) 3_566 ?
Ba1 P2 3.7500(10) 1_554 ?
Ba1 O1 2.660(2) . ?
Ba1 O1 2.778(2) 3_566 ?
Ba1 O2 2.992(3) 3_566 ?
Ba1 O2 2.752(3) 2_546 ?
Ba1 O3 3.089(3) 2_546 ?
Ba1 O3 2.769(2) 3_567 ?
Ba1 O4 2.769(3) 4_565 ?
Ba1 O4 2.923(3) 1_554 ?
Ba1 O1W 2.845(3) . ?
P1 O1 1.507(3) . ?
P1 O2 1.507(3) . ?
P1 O3 1.516(3) . ?
P1 C2 1.858(4) . ?
P2 O4 1.486(3) . ?
P2 O5 1.565(3) . ?
P2 O6 1.500(3) . ?
P2 C1 1.846(4) . ?
N1 C1 1.356(5) . ?
N1 C2 1.346(5) . ?
N2 C1 1.314(5) . ?
N2 C3 1.350(5) . ?
N3 C2 1.309(5) . ?
N3 C3 1.373(5) . ?
C3 N4 1.333(5) . ?
C4 C5 1.515(8) 3_667 ?
C4 N4 1.475(6) . ?
C5 N4 1.468(6) . ?
